data_4100802
loop_
_publ_author_name
'Phil S. Baran'
'Alexandros L. Zografos'
'Daniel P. O'Malley'

_publ_section_title
;
Short Total Synthesis of (\+-)-Sceptrin
;
_journal_name_full 'Journal of the American Chemical Society'
_journal_page_first 3726
_journal_page_last 3727
_journal_paper_doi 10.1021/ja049648s
_journal_volume 126
_journal_year 2004
_chemical_formula_sum 'C20 H22 Br2 N4 O4'
_chemical_formula_weight 542.24
_space_group_IT_number 2
_space_group_name_Hall '-P 1'
_space_group_name_H-M_alt 'P -1'
_symmetry_cell_setting triclinic
_symmetry_space_group_name_Hall '-P 1'
_symmetry_space_group_name_H-M 'P -1'
_cell_angle_alpha 76.11(3)
_cell_angle_beta 83.40(3)
_cell_angle_gamma 66.30(3)
_cell_formula_units_Z 2
_cell_length_a 10.425(2)
_cell_length_b 10.502(2)
_cell_length_c 10.984(2)
_cell_measurement_temperature 296(2)
_cell_volume 1068.8(4)
_diffrn_ambient_temperature 296(2)
_exptl_crystal_density_diffrn 1.685
_cod_depositor_comments
;
The following automatic conversions were performed:
'_symmetry_cell_setting' value 'Triclinic' changed to 'triclinic'
according to '/home/saulius/struct/CIF-dictionaries/cif_core.dic'
dictionary named 'cif_core.dic' version 2.4.1 from 2010-06-29.

Automatic conversion script
Id: cif_fix_enum 1527 2010-12-29 10:47:43Z saulius 
;
_cod_database_code 4100802

loop_
_symmetry_equiv_pos_as_xyz
'x, y, z'
'-x, -y, -z'

loop_
_atom_site_label
_atom_site_type_symbol
_atom_site_fract_x
_atom_site_fract_y
_atom_site_fract_z
_atom_site_U_iso_or_equiv
_atom_site_adp_type
_atom_site_occupancy
_atom_site_symmetry_multiplicity
_atom_site_calc_flag
_atom_site_refinement_flags
_atom_site_disorder_assembly
_atom_site_disorder_group
Br1 Br 0.19612(7) 0.29453(9) 0.57221(7) 0.0842(3) Uani 1 1 d . . .
Br2 Br 0.19852(6) 0.68580(7) 0.44640(6) 0.0667(3) Uani 1 1 d . . .
O1 O 0.6566(4) 0.2288(5) 0.1305(3) 0.0630(12) Uani 1 1 d . . .
O2 O 1.2265(4) 0.0160(5) 0.4037(4) 0.0729(13) Uani 1 1 d . . .
O3 O 1.0361(5) 0.2342(7) -0.1017(5) 0.112(2) Uani 1 1 d . . .
O4 O 0.6808(4) 0.5723(5) 0.0215(3) 0.0602(11) Uani 1 1 d . . .
N1 N 0.7540(4) 0.1232(5) 0.3184(4) 0.0504(12) Uani 1 1 d . . .
H1A H 0.7406 0.1118 0.3984 0.060 Uiso 1 1 calc R . .
N2 N 0.3913(4) 0.3358(5) 0.2369(4) 0.0460(11) Uani 1 1 d . . .
H2A H 0.3923 0.3674 0.1571 0.055 Uiso 1 1 calc R . .
N3 N 0.7662(4) 0.4789(5) 0.2161(4) 0.0479(11) Uani 1 1 d . . .
H3A H 0.7469 0.4673 0.2952 0.057 Uiso 1 1 calc R . .
N4 N 0.4063(4) 0.6609(4) 0.1179(4) 0.0453(11) Uani 1 1 d . . .
H4A H 0.4099 0.6742 0.0374 0.054 Uiso 1 1 calc R . .
C1 C 0.9816(6) 0.1501(7) 0.2567(6) 0.0683(19) Uani 1 1 d . . .
H1B H 0.9837 0.1771 0.3357 0.082 Uiso 1 1 calc R . .
C2 C 1.1315(6) 0.0784(7) 0.2031(6) 0.0655(18) Uani 1 1 d . . .
H2B H 1.1382 -0.0011 0.1673 0.079 Uiso 1 1 calc R . .
C3 C 1.1088(6) 0.2111(7) 0.1011(6) 0.0636(17) Uani 1 1 d . . .
H3B H 1.1622 0.2643 0.1158 0.076 Uiso 1 1 calc R . .
C4 C 0.9544(6) 0.2734(7) 0.1479(6) 0.0674(18) Uani 1 1 d . . .
H4B H 0.8901 0.2739 0.0891 0.081 Uiso 1 1 calc R . .
C5 C 1.2513(6) 0.0323(7) 0.2932(6) 0.0600(17) Uani 1 1 d . . .
C6 C 1.3956(5) -0.0066(7) 0.2393(6) 0.0640(17) Uani 1 1 d . . .
H6A H 1.4607 -0.0332 0.3049 0.077 Uiso 1 1 calc R . .
H6B H 1.4019 0.0734 0.1784 0.077 Uiso 1 1 calc R . .
H6C H 1.4177 -0.0852 0.1996 0.077 Uiso 1 1 calc R . .
C7 C 1.1302(6) 0.1872(8) -0.0321(5) 0.0684(19) Uani 1 1 d . . .
C8 C 1.2762(6) 0.1155(8) -0.0752(6) 0.074(2) Uani 1 1 d . . .
H8A H 1.2811 0.1379 -0.1652 0.088 Uiso 1 1 calc R . .
H8B H 1.3056 0.0144 -0.0459 0.088 Uiso 1 1 calc R . .
H8C H 1.3365 0.1477 -0.0424 0.088 Uiso 1 1 calc R . .
C9 C 0.8951(5) 0.0589(6) 0.2702(6) 0.0525(14) Uani 1 1 d . . .
H9A H 0.8903 0.0405 0.1888 0.063 Uiso 1 1 calc R . .
H9B H 0.9431 -0.0320 0.3258 0.063 Uiso 1 1 calc R . .
C10 C 0.6447(5) 0.1987(6) 0.2455(5) 0.0453(13) Uani 1 1 d . . .
C11 C 0.5067(5) 0.2486(6) 0.3072(5) 0.0436(13) Uani 1 1 d . . .
C12 C 0.4618(6) 0.2216(6) 0.4300(5) 0.0565(16) Uani 1 1 d . . .
H12A H 0.5177 0.1660 0.4986 0.068 Uiso 1 1 calc R . .
C13 C 0.3167(6) 0.2937(7) 0.4317(5) 0.0553(15) Uani 1 1 d . . .
C14 C 0.2756(5) 0.3645(6) 0.3118(5) 0.0519(14) Uani 1 1 d . . .
H14A H 0.1843 0.4221 0.2865 0.062 Uiso 1 1 calc R . .
C15 C 0.9116(5) 0.4202(6) 0.1765(5) 0.0511(14) Uani 1 1 d . . .
H15A H 0.9703 0.4134 0.2421 0.061 Uiso 1 1 calc R . .
H15B H 0.9274 0.4842 0.1022 0.061 Uiso 1 1 calc R . .
C16 C 0.6604(5) 0.5500(6) 0.1367(5) 0.0443(13) Uani 1 1 d . . .
C17 C 0.5198(5) 0.6010(5) 0.1926(4) 0.0402(12) Uani 1 1 d . . .
C18 C 0.4711(5) 0.6007(5) 0.3145(5) 0.0445(13) Uani 1 1 d . . .
H18A H 0.5252 0.5668 0.3858 0.053 Uiso 1 1 calc R . .
C19 C 0.3257(5) 0.6604(6) 0.3107(5) 0.0446(13) Uani 1 1 d . . .
C20 C 0.2868(5) 0.6967(6) 0.1882(5) 0.0472(14) Uani 1 1 d . . .
H20A H 0.1957 0.7379 0.1590 0.057 Uiso 1 1 calc R . .

loop_
_atom_site_aniso_label
_atom_site_aniso_U_11
_atom_site_aniso_U_22
_atom_site_aniso_U_33
_atom_site_aniso_U_23
_atom_site_aniso_U_13
_atom_site_aniso_U_12
Br1 0.0640(5) 0.1094(7) 0.0661(5) -0.0123(4) 0.0263(3) -0.0312(4)
Br2 0.0478(4) 0.0805(5) 0.0471(4) -0.0104(3) 0.0110(3) -0.0048(3)
O1 0.042(2) 0.091(3) 0.031(2) 0.002(2) -0.0041(16) -0.009(2)
O2 0.056(3) 0.107(4) 0.043(3) 0.003(2) -0.008(2) -0.028(2)
O3 0.062(3) 0.187(6) 0.056(3) -0.043(3) -0.012(3) -0.003(3)
O4 0.045(2) 0.084(3) 0.036(2) -0.0069(19) 0.0012(17) -0.012(2)
N1 0.031(2) 0.070(3) 0.036(2) 0.008(2) -0.0046(19) -0.016(2)
N2 0.035(2) 0.059(3) 0.039(2) -0.001(2) -0.0050(19) -0.017(2)
N3 0.036(2) 0.054(3) 0.036(2) -0.006(2) -0.0024(18) -0.001(2)
N4 0.039(2) 0.051(3) 0.032(2) -0.0032(19) -0.0041(18) -0.005(2)
C1 0.043(3) 0.087(5) 0.056(4) -0.012(3) 0.005(3) -0.009(3)
C2 0.040(3) 0.074(4) 0.060(4) -0.005(3) 0.010(3) -0.007(3)
C3 0.041(3) 0.078(4) 0.057(4) -0.012(3) 0.007(3) -0.011(3)
C4 0.038(3) 0.081(5) 0.061(4) -0.011(3) 0.004(3) -0.004(3)
C5 0.036(3) 0.085(5) 0.046(4) -0.001(3) -0.002(3) -0.017(3)
C6 0.034(3) 0.080(4) 0.059(4) 0.004(3) -0.010(3) -0.010(3)
C7 0.048(3) 0.094(5) 0.036(3) -0.017(3) -0.001(3) 0.002(3)
C8 0.059(4) 0.095(5) 0.049(4) -0.020(4) 0.012(3) -0.012(4)
C9 0.038(3) 0.048(3) 0.062(4) 0.004(3) -0.004(3) -0.014(3)
C10 0.039(3) 0.054(3) 0.038(3) 0.003(2) -0.006(2) -0.019(3)
C11 0.036(3) 0.057(3) 0.034(3) 0.001(2) -0.006(2) -0.018(2)
C12 0.046(3) 0.070(4) 0.044(3) 0.005(3) -0.012(3) -0.019(3)
C13 0.042(3) 0.073(4) 0.047(3) -0.012(3) 0.008(2) -0.022(3)
C14 0.034(3) 0.059(4) 0.054(4) -0.007(3) -0.005(2) -0.012(3)
C15 0.032(3) 0.054(3) 0.054(3) -0.009(3) 0.000(2) -0.004(2)
C16 0.040(3) 0.045(3) 0.039(3) -0.008(2) 0.000(2) -0.007(2)
C17 0.036(3) 0.044(3) 0.034(3) -0.005(2) -0.006(2) -0.010(2)
C18 0.041(3) 0.048(3) 0.034(3) -0.006(2) -0.005(2) -0.006(2)
C19 0.041(3) 0.048(3) 0.037(3) -0.009(2) 0.004(2) -0.011(2)
C20 0.031(3) 0.047(3) 0.051(3) -0.009(3) -0.002(2) -0.003(2)

loop_
_geom_bond_atom_site_label_1
_geom_bond_atom_site_label_2
_geom_bond_distance
_geom_bond_site_symmetry_2
_geom_bond_publ_flag
Br1 C13 1.875(5) . ?
Br2 C19 1.872(5) . ?
O1 C10 1.231(6) . ?
O2 C5 1.197(7) . ?
O3 C7 1.180(7) . ?
O4 C16 1.239(6) . ?
N1 C10 1.321(6) . ?
N1 C9 1.448(7) . ?
N2 C14 1.350(7) . ?
N2 C11 1.368(6) . ?
N3 C16 1.335(6) . ?
N3 C15 1.446(6) . ?
N4 C20 1.354(6) . ?
N4 C17 1.359(6) . ?
C1 C4 1.492(9) . ?
C1 C9 1.532(9) . ?
C1 C2 1.553(8) . ?
C2 C3 1.517(9) . ?
C2 C5 1.530(8) . ?
C3 C7 1.521(8) . ?
C3 C4 1.552(8) . ?
C4 C15 1.524(9) . ?
C5 C6 1.483(7) . ?
C7 C8 1.480(8) . ?
C10 C11 1.465(7) . ?
C11 C12 1.376(7) . ?
C12 C13 1.393(8) . ?
C13 C14 1.369(8) . ?
C16 C17 1.460(7) . ?
C17 C18 1.375(7) . ?
C18 C19 1.389(7) . ?
C19 C20 1.369(7) . ?

loop_
_cod_related_entry_id
_cod_related_entry_database
_cod_related_entry_code
1 ChemSpider 4052357
